data_1539122
loop_
_publ_author_name
'Steidel, J.'
'Steudel, R.'
'Kutoglu, A.'

_publ_section_title
;
 Roentgenstrukturanalysen von Cyclododecaschwefel (S12) und
 Cyclododecaschwefel-1-Kohlendisulfid ((S12) * (C S2))
;
_journal_name_full 'Zeitschrift fuer Anorganische und Allgemeine Chemie'
_journal_page_first 171
_journal_page_last 178
_journal_volume 476
_journal_year 1981
_chemical_formula_sum S12
_space_group_IT_number 58
_symmetry_space_group_name_Hall '-P 2 2n'
_symmetry_space_group_name_H-M 'P n n m'
_cell_angle_alpha 90
_cell_angle_beta 90
_cell_angle_gamma 90
_cell_formula_units_Z 2
_cell_length_a 4.725
_cell_length_b 9.104
_cell_length_c 14.532
_cell_volume 625.114
_citation_journal_id_ASTM ZAACAB
_cod_data_source_file Steidel_ZAACAB_1981_1350.cif
_cod_data_source_block S12
_cod_original_cell_volume 625.1143
_cod_database_code 1539122

loop_
_symmetry_equiv_pos_as_xyz
x,y,z
-x,-y,z
x+1/2,-y+1/2,-z+1/2
-x+1/2,y+1/2,-z+1/2
-x,-y,-z
x,y,-z
-x-1/2,y-1/2,z-1/2
x-1/2,-y-1/2,z-1/2

loop_
_atom_site_label
_atom_site_type_symbol
_atom_site_fract_x
_atom_site_fract_y
_atom_site_fract_z
_atom_site_occupancy
_atom_site_U_iso_or_equiv
S3 S 0.01187 0.31604 0.11347 1 0.0
S2 S 0.24016 0.12957 0.14014 1 0.0
S4 S -0.23207 0.27172 0 1 0.0
S1 S 0 0 0.22589 1 0.0
